data_7712750
loop_
_publ_author_name
'Salamakha, Leonid'
'Sologub, Oksana'
'St\"oger, Berthold'
'Michor, Herwig'
'Bauer, Ernst'
'Rogl, Peter Franz'
'Mudry, Stepan'

_publ_section_title
;
 Electronic and structural properties of Y6Pt13X4, site occupancy variants
 of the Ba6Na16N subnitride (X = Al, Ga)
;
_journal_name_full 'Dalton Transactions'
_journal_paper_doi 10.1039/D3DT00292F
_journal_year 2023
_chemical_formula_sum 'Ga4 Pt13 Y6'
_chemical_formula_weight 3348.51
_chemical_name_systematic Y6Pt13Ga4
_space_group_IT_number 229
_space_group_name_Hall '-I 4 2 3'
_space_group_name_H-M_alt 'I m -3 m'
_symmetry_cell_setting cubic
_symmetry_Int_Tables_number 229
_symmetry_space_group_name_Hall '-I 4 2 3'
_symmetry_space_group_name_H-M 'I m -3 m'
_atom_sites_solution_hydrogens none
_atom_sites_solution_primary direct
_atom_sites_solution_secondary difmap
_audit_conform_dict_location ftp://ftp.iucr.org/pub/cif_core.dic
_audit_conform_dict_name cif_core.dic
_audit_conform_dict_version 2.2
_audit_creation_date 2023-01-28T14:56:34-00:00
_audit_creation_method 'WinGX routine CIF_UPDATE'
_audit_update_record
;
2023-01-30 deposited with the CCDC.	2023-04-06 downloaded from the CCDC.
;
_cell_angle_alpha 90
_cell_angle_beta 90
_cell_angle_gamma 90
_cell_formula_units_Z 2
_cell_length_a 9.4465(10)
_cell_length_b 9.4465(10)
_cell_length_c 9.4465(10)
_cell_measurement_reflns_used 6167
_cell_measurement_temperature 293(2)
_cell_measurement_theta_max 35.13
_cell_measurement_theta_min 3.05
_cell_measurement_wavelength 0.71073
_cell_volume 842.97(15)
_computing_structure_refinement 'SHELXL-97 (Sheldrick, 1997)'
_diffrn_ambient_temperature 293(2)
_diffrn_measured_fraction_theta_full 0.995
_diffrn_measured_fraction_theta_max 0.995
_diffrn_measurement_device_type 'Bruker APEX II CCD area-detector'
_diffrn_radiation_monochromator graphite
_diffrn_radiation_type MoK\a
_diffrn_radiation_wavelength 0.71073
_diffrn_reflns_av_R_equivalents 0.099
_diffrn_reflns_av_unetI/netI 0.0272
_diffrn_reflns_limit_h_max 14
_diffrn_reflns_limit_h_min -15
_diffrn_reflns_limit_k_max 15
_diffrn_reflns_limit_k_min -15
_diffrn_reflns_limit_l_max 14
_diffrn_reflns_limit_l_min -15
_diffrn_reflns_number 6167
_diffrn_reflns_theta_full 35.13
_diffrn_reflns_theta_max 35.13
_diffrn_reflns_theta_min 3.05
_exptl_absorpt_coefficient_mu 133.955
_exptl_absorpt_correction_type none
_exptl_crystal_colour silver
_exptl_crystal_density_diffrn 13.192
_exptl_crystal_density_method 'not measured'
_exptl_crystal_description cube
_exptl_crystal_F_000 2744
_exptl_crystal_size_max 0.05
_exptl_crystal_size_mid 0.05
_exptl_crystal_size_min 0.05
_refine_diff_density_max 2.351
_refine_diff_density_min -2.742
_refine_diff_density_rms 0.446
_refine_ls_extinction_coef 0.000042(12)
_refine_ls_extinction_expression Fc^*^=kFc[1+0.001xFc^2^\l^3^/sin(2\q)]^-1/4^
_refine_ls_extinction_method SHELXL
_refine_ls_goodness_of_fit_ref 1.052
_refine_ls_hydrogen_treatment none
_refine_ls_matrix_type full
_refine_ls_number_parameters 13
_refine_ls_number_reflns 220
_refine_ls_number_restraints 0
_refine_ls_restrained_S_all 1.052
_refine_ls_R_factor_all 0.0281
_refine_ls_R_factor_gt 0.0191
_refine_ls_shift/su_max 0
_refine_ls_shift/su_mean 0
_refine_ls_structure_factor_coef Fsqd
_refine_ls_weighting_details 'calc w=1/[\s^2^(Fo^2^)+(0.0113P)^2^+2.4634P] where P=(Fo^2^+2Fc^2^)/3'
_refine_ls_weighting_scheme calc
_refine_ls_wR_factor_gt 0.0339
_refine_ls_wR_factor_ref 0.0353
_reflns_number_gt 192
_reflns_number_total 220
_reflns_threshold_expression >2sigma(I)
_cod_data_source_file d3dt00292f2.cif
_cod_data_source_block yptga1_5
_cod_original_cell_volume 843.0(2)
_cod_database_code 7712750

loop_
_symmetry_equiv_pos_as_xyz
'x, y, z'
'x, -y, -z'
'-x, -y, z'
'-x, y, -z'
'-y, x, z'
'y, x, -z'
'y, -x, z'
'-y, -x, -z'
'y, z, x'
'-y, -z, x'
'y, -z, -x'
'-y, z, -x'
'-z, y, x'
'-z, -y, -x'
'z, -y, x'
'z, y, -x'
'z, x, y'
'-z, x, -y'
'-z, -x, y'
'z, -x, -y'
'-x, -z, -y'
'-x, z, y'
'x, -z, y'
'x, z, -y'
'x+1/2, y+1/2, z+1/2'
'x+1/2, -y+1/2, -z+1/2'
'-x+1/2, -y+1/2, z+1/2'
'-x+1/2, y+1/2, -z+1/2'
'-y+1/2, x+1/2, z+1/2'
'y+1/2, x+1/2, -z+1/2'
'y+1/2, -x+1/2, z+1/2'
'-y+1/2, -x+1/2, -z+1/2'
'y+1/2, z+1/2, x+1/2'
'-y+1/2, -z+1/2, x+1/2'
'y+1/2, -z+1/2, -x+1/2'
'-y+1/2, z+1/2, -x+1/2'
'-z+1/2, y+1/2, x+1/2'
'-z+1/2, -y+1/2, -x+1/2'
'z+1/2, -y+1/2, x+1/2'
'z+1/2, y+1/2, -x+1/2'
'z+1/2, x+1/2, y+1/2'
'-z+1/2, x+1/2, -y+1/2'
'-z+1/2, -x+1/2, y+1/2'
'z+1/2, -x+1/2, -y+1/2'
'-x+1/2, -z+1/2, -y+1/2'
'-x+1/2, z+1/2, y+1/2'
'x+1/2, -z+1/2, y+1/2'
'x+1/2, z+1/2, -y+1/2'
'-x, -y, -z'
'-x, y, z'
'x, y, -z'
'x, -y, z'
'y, -x, -z'
'-y, -x, z'
'-y, x, -z'
'y, x, z'
'-y, -z, -x'
'y, z, -x'
'-y, z, x'
'y, -z, x'
'z, -y, -x'
'z, y, x'
'-z, y, -x'
'-z, -y, x'
'-z, -x, -y'
'z, -x, y'
'z, x, -y'
'-z, x, y'
'x, z, y'
'x, -z, -y'
'-x, z, -y'
'-x, -z, y'
'-x+1/2, -y+1/2, -z+1/2'
'-x+1/2, y+1/2, z+1/2'
'x+1/2, y+1/2, -z+1/2'
'x+1/2, -y+1/2, z+1/2'
'y+1/2, -x+1/2, -z+1/2'
'-y+1/2, -x+1/2, z+1/2'
'-y+1/2, x+1/2, -z+1/2'
'y+1/2, x+1/2, z+1/2'
'-y+1/2, -z+1/2, -x+1/2'
'y+1/2, z+1/2, -x+1/2'
'-y+1/2, z+1/2, x+1/2'
'y+1/2, -z+1/2, x+1/2'
'z+1/2, -y+1/2, -x+1/2'
'z+1/2, y+1/2, x+1/2'
'-z+1/2, y+1/2, -x+1/2'
'-z+1/2, -y+1/2, x+1/2'
'-z+1/2, -x+1/2, -y+1/2'
'z+1/2, -x+1/2, y+1/2'
'z+1/2, x+1/2, -y+1/2'
'-z+1/2, x+1/2, y+1/2'
'x+1/2, z+1/2, y+1/2'
'x+1/2, -z+1/2, -y+1/2'
'-x+1/2, z+1/2, -y+1/2'
'-x+1/2, -z+1/2, y+1/2'

loop_
_atom_site_label
_atom_site_type_symbol
_atom_site_fract_x
_atom_site_fract_y
_atom_site_fract_z
_atom_site_U_iso_or_equiv
_atom_site_adp_type
_atom_site_occupancy
_atom_site_symmetry_multiplicity
_atom_site_calc_flag
_atom_site_refinement_flags
_atom_site_disorder_assembly
_atom_site_disorder_group
Pt2 Pt 0 0 0 0.0074(2) Uani 1 48 d S . .
Pt1 Pt 0 0.32427(3) 0.32427(3) 0.00560(10) Uani 1 4 d S . .
Y1 Y 0.30045(14) 0 0 0.0060(2) Uani 1 8 d S . .
Ga1 Ga 0.25 0.25 0.25 0.0076(3) Uani 1 12 d S . .

loop_
_atom_site_aniso_label
_atom_site_aniso_U_11
_atom_site_aniso_U_22
_atom_site_aniso_U_33
_atom_site_aniso_U_23
_atom_site_aniso_U_13
_atom_site_aniso_U_12
Pt2 0.0074(2) 0.0074(2) 0.0074(2) 0 0 0
Pt1 0.00388(17) 0.00646(12) 0.00646(12) 0.00154(10) 0 0
Y1 0.0063(6) 0.0058(3) 0.0058(3) 0 0 0
Ga1 0.0076(3) 0.0076(3) 0.0076(3) 0.0029(4) 0.0029(4) 0.0029(4)

loop_
_atom_type_symbol
_atom_type_description
_atom_type_scat_dispersion_real
_atom_type_scat_dispersion_imag
_atom_type_scat_source
Ga Ga 0.2307 1.6083 'International Tables Vol C Tables 4.2.6.8 and 6.1.1.4'
Pt Pt -1.7033 8.3905 'International Tables Vol C Tables 4.2.6.8 and 6.1.1.4'
Y Y -2.7962 3.5667 'International Tables Vol C Tables 4.2.6.8 and 6.1.1.4'

loop_
_geom_angle_atom_site_label_1
_geom_angle_atom_site_label_2
_geom_angle_atom_site_label_3
_geom_angle
_geom_angle_site_symmetry_1
_geom_angle_site_symmetry_3
_geom_angle_publ_flag
Y1 Pt2 Y1 90 . 57 ?
Y1 Pt2 Y1 180 . 49 ?
Y1 Pt2 Y1 90 57 49 ?
Y1 Pt2 Y1 90 . 5 ?
Y1 Pt2 Y1 90 57 5 ?
Y1 Pt2 Y1 90 49 5 ?
Y1 Pt2 Y1 90 . 53 ?
Y1 Pt2 Y1 90 57 53 ?
Y1 Pt2 Y1 90 49 53 ?
Y1 Pt2 Y1 180 5 53 ?
Y1 Pt2 Y1 90 . 9 ?
Y1 Pt2 Y1 180 57 9 ?
Y1 Pt2 Y1 90 49 9 ?
Y1 Pt2 Y1 90 5 9 ?
Y1 Pt2 Y1 90 53 9 ?
Ga1 Pt1 Ga1 134.421(15) 26_455 . ?
Ga1 Pt1 Pt1 125.823(12) 26_455 81 ?
Ga1 Pt1 Pt1 57.734(3) . 81 ?
Ga1 Pt1 Pt1 125.823(12) 26_455 79 ?
Ga1 Pt1 Pt1 57.734(3) . 79 ?
Pt1 Pt1 Pt1 104.739(15) 81 79 ?
Ga1 Pt1 Pt1 57.734(3) 26_455 77_455 ?
Ga1 Pt1 Pt1 125.823(12) . 77_455 ?
Pt1 Pt1 Pt1 172.39(2) 81 77_455 ?
Pt1 Pt1 Pt1 74.738(12) 79 77_455 ?
Ga1 Pt1 Pt1 57.734(3) 26_455 35_455 ?
Ga1 Pt1 Pt1 125.823(12) . 35_455 ?
Pt1 Pt1 Pt1 74.738(12) 81 35_455 ?
Pt1 Pt1 Pt1 172.39(2) 79 35_455 ?
Pt1 Pt1 Pt1 104.739(15) 77_455 35_455 ?
Ga1 Pt1 Y1 151.55(2) 26_455 73 ?
Ga1 Pt1 Y1 74.03(2) . 73 ?
Pt1 Pt1 Y1 64.419(15) 81 73 ?
Pt1 Pt1 Y1 64.419(15) 79 73 ?
Pt1 Pt1 Y1 109.162(12) 77_455 73 ?
Pt1 Pt1 Y1 109.162(12) 35_455 73 ?
Ga1 Pt1 Y1 74.03(2) 26_455 25_455 ?
Ga1 Pt1 Y1 151.55(2) . 25_455 ?
Pt1 Pt1 Y1 109.162(12) 81 25_455 ?
Pt1 Pt1 Y1 109.162(12) 79 25_455 ?
Pt1 Pt1 Y1 64.419(15) 77_455 25_455 ?
Pt1 Pt1 Y1 64.419(15) 35_455 25_455 ?
Y1 Pt1 Y1 77.53(4) 73 25_455 ?
Ga1 Pt1 Y1 72.949(8) 26_455 5 ?
Ga1 Pt1 Y1 72.949(8) . 5 ?
Pt1 Pt1 Y1 124.592(18) 81 5 ?
Pt1 Pt1 Y1 62.15(2) 79 5 ?
Pt1 Pt1 Y1 62.15(2) 77_455 5 ?
Pt1 Pt1 Y1 124.592(18) 35_455 5 ?
Y1 Pt1 Y1 126.176(4) 73 5 ?
Y1 Pt1 Y1 126.176(4) 25_455 5 ?
Ga1 Pt1 Y1 72.949(9) 26_455 9 ?
Ga1 Pt1 Y1 72.949(8) . 9 ?
Pt1 Pt1 Y1 62.15(2) 81 9 ?
Pt1 Pt1 Y1 124.592(18) 79 9 ?
Pt1 Pt1 Y1 124.592(18) 77_455 9 ?
Pt1 Pt1 Y1 62.15(2) 35_455 9 ?
Y1 Pt1 Y1 126.176(4) 73 9 ?
Y1 Pt1 Y1 126.176(4) 25_455 9 ?
Y1 Pt1 Y1 81.60(5) 5 9 ?
Pt2 Y1 Pt1 128.763(19) . 73 ?
Pt2 Y1 Pt1 128.763(19) . 75_545 ?
Pt1 Y1 Pt1 66.92(2) 73 75_545 ?
Pt2 Y1 Pt1 128.763(19) . 27_554 ?
Pt1 Y1 Pt1 66.92(2) 73 27_554 ?
Pt1 Y1 Pt1 102.47(4) 75_545 27_554 ?
Pt2 Y1 Pt1 128.763(19) . 25_544 ?
Pt1 Y1 Pt1 102.47(4) 73 25_544 ?
Pt1 Y1 Pt1 66.92(2) 75_545 25_544 ?
Pt1 Y1 Pt1 66.92(2) 27_554 25_544 ?
Pt2 Y1 Pt1 94.20(2) . 9 ?
Pt1 Y1 Pt1 53.434(8) 73 9 ?
Pt1 Y1 Pt1 120.27(3) 75_545 9 ?
Pt1 Y1 Pt1 53.434(8) 27_554 9 ?
Pt1 Y1 Pt1 120.27(3) 25_544 9 ?
Pt2 Y1 Pt1 94.20(2) . 7 ?
Pt1 Y1 Pt1 53.434(8) 73 7 ?
Pt1 Y1 Pt1 53.434(8) 75_545 7 ?
Pt1 Y1 Pt1 120.27(3) 27_554 7 ?
Pt1 Y1 Pt1 120.27(3) 25_544 7 ?
Pt1 Y1 Pt1 89.692(3) 9 7 ?
Pt2 Y1 Pt1 94.20(2) . 11 ?
Pt1 Y1 Pt1 120.27(3) 73 11 ?
Pt1 Y1 Pt1 53.434(8) 75_545 11 ?
Pt1 Y1 Pt1 120.27(3) 27_554 11 ?
Pt1 Y1 Pt1 53.434(8) 25_544 11 ?
Pt1 Y1 Pt1 171.60(5) 9 11 ?
Pt1 Y1 Pt1 89.692(3) 7 11 ?
Pt2 Y1 Pt1 94.20(2) . 53 ?
Pt1 Y1 Pt1 120.27(3) 73 53 ?
Pt1 Y1 Pt1 120.27(3) 75_545 53 ?
Pt1 Y1 Pt1 53.434(8) 27_554 53 ?
Pt1 Y1 Pt1 53.434(8) 25_544 53 ?
Pt1 Y1 Pt1 89.692(3) 9 53 ?
Pt1 Y1 Pt1 171.60(5) 7 53 ?
Pt1 Y1 Pt1 89.692(3) 11 53 ?
Pt2 Y1 Ga1 81.88(2) . 2 ?
Pt1 Y1 Ga1 149.36(4) 73 2 ?
Pt1 Y1 Ga1 95.074(11) 75_545 2 ?
Pt1 Y1 Ga1 95.074(11) 27_554 2 ?
Pt1 Y1 Ga1 46.884(5) 25_544 2 ?
Pt1 Y1 Ga1 135.112(4) 9 2 ?
Pt1 Y1 Ga1 135.112(4) 7 2 ?
Pt1 Y1 Ga1 46.545(2) 11 2 ?
Pt1 Y1 Ga1 46.545(2) 53 2 ?
Pt2 Y1 Ga1 81.88(2) . . ?
Pt1 Y1 Ga1 46.884(5) 73 . ?
Pt1 Y1 Ga1 95.074(11) 75_545 . ?
Pt1 Y1 Ga1 95.074(11) 27_554 . ?
Pt1 Y1 Ga1 149.36(4) 25_544 . ?
Pt1 Y1 Ga1 46.545(2) 9 . ?
Pt1 Y1 Ga1 46.545(2) 7 . ?
Pt1 Y1 Ga1 135.112(4) 11 . ?
Pt1 Y1 Ga1 135.112(4) 53 . ?
Ga1 Y1 Ga1 163.76(4) 2 . ?
Pt2 Y1 Ga1 81.88(2) . 28_545 ?
Pt1 Y1 Ga1 95.074(11) 73 28_545 ?
Pt1 Y1 Ga1 46.884(5) 75_545 28_545 ?
Pt1 Y1 Ga1 149.36(4) 27_554 28_545 ?
Pt1 Y1 Ga1 95.074(11) 25_544 28_545 ?
Pt1 Y1 Ga1 135.112(4) 9 28_545 ?
Pt1 Y1 Ga1 46.545(2) 7 28_545 ?
Pt1 Y1 Ga1 46.545(2) 11 28_545 ?
Pt1 Y1 Ga1 135.112(4) 53 28_545 ?
Ga1 Y1 Ga1 88.857(6) 2 28_545 ?
Ga1 Y1 Ga1 88.857(6) . 28_545 ?
Pt1 Ga1 Pt1 64.532(5) . 81 ?
Pt1 Ga1 Pt1 115.468(5) . 9 ?
Pt1 Ga1 Pt1 180 81 9 ?
Pt1 Ga1 Pt1 180 . 73 ?
Pt1 Ga1 Pt1 115.468(5) 81 73 ?
Pt1 Ga1 Pt1 64.532(5) 9 73 ?
Pt1 Ga1 Pt1 115.468(5) . 7 ?
Pt1 Ga1 Pt1 64.532(5) 81 7 ?
Pt1 Ga1 Pt1 115.468(5) 9 7 ?
Pt1 Ga1 Pt1 64.532(5) 73 7 ?
Pt1 Ga1 Pt1 64.532(5) . 79 ?
Pt1 Ga1 Pt1 115.468(5) 81 79 ?
Pt1 Ga1 Pt1 64.532(5) 9 79 ?
Pt1 Ga1 Pt1 115.468(5) 73 79 ?
Pt1 Ga1 Pt1 180 7 79 ?
Pt1 Ga1 Y1 120.91(2) . . ?
Pt1 Ga1 Y1 119.494(7) 81 . ?
Pt1 Ga1 Y1 60.506(7) 9 . ?
Pt1 Ga1 Y1 59.09(2) 73 . ?
Pt1 Ga1 Y1 60.506(7) 7 . ?
Pt1 Ga1 Y1 119.494(7) 79 . ?
Pt1 Ga1 Y1 119.494(7) . 81 ?
Pt1 Ga1 Y1 120.91(2) 81 81 ?
Pt1 Ga1 Y1 59.09(2) 9 81 ?
Pt1 Ga1 Y1 60.506(7) 73 81 ?
Pt1 Ga1 Y1 119.494(7) 7 81 ?
Pt1 Ga1 Y1 60.506(7) 79 81 ?
Y1 Ga1 Y1 106.99(3) . 81 ?
Pt1 Ga1 Y1 59.09(2) . 73 ?
Pt1 Ga1 Y1 60.506(7) 81 73 ?
Pt1 Ga1 Y1 119.494(7) 9 73 ?
Pt1 Ga1 Y1 120.91(2) 73 73 ?
Pt1 Ga1 Y1 119.494(7) 7 73 ?
Pt1 Ga1 Y1 60.506(7) 79 73 ?
Y1 Ga1 Y1 180.00(4) . 73 ?
Y1 Ga1 Y1 73.01(3) 81 73 ?
Pt1 Ga1 Y1 60.506(7) . 5 ?
Pt1 Ga1 Y1 119.494(7) 81 5 ?
Pt1 Ga1 Y1 60.506(7) 9 5 ?
Pt1 Ga1 Y1 119.494(7) 73 5 ?
Pt1 Ga1 Y1 120.91(2) 7 5 ?
Pt1 Ga1 Y1 59.09(2) 79 5 ?
Y1 Ga1 Y1 73.01(3) . 5 ?
Y1 Ga1 Y1 106.99(3) 81 5 ?
Y1 Ga1 Y1 106.99(3) 73 5 ?
Pt1 Ga1 Y1 119.494(7) . 77 ?
Pt1 Ga1 Y1 60.506(7) 81 77 ?
Pt1 Ga1 Y1 119.494(7) 9 77 ?
Pt1 Ga1 Y1 60.506(7) 73 77 ?
Pt1 Ga1 Y1 59.09(2) 7 77 ?
Pt1 Ga1 Y1 120.91(2) 79 77 ?
Y1 Ga1 Y1 106.99(3) . 77 ?
Y1 Ga1 Y1 73.01(3) 81 77 ?
Y1 Ga1 Y1 73.01(3) 73 77 ?
Y1 Ga1 Y1 180 5 77 ?
Pt1 Ga1 Y1 60.506(7) . 9 ?
Pt1 Ga1 Y1 59.09(2) 81 9 ?
Pt1 Ga1 Y1 120.91(2) 9 9 ?
Pt1 Ga1 Y1 119.494(7) 73 9 ?
Pt1 Ga1 Y1 60.506(7) 7 9 ?
Pt1 Ga1 Y1 119.494(7) 79 9 ?
Y1 Ga1 Y1 73.01(3) . 9 ?
Y1 Ga1 Y1 180 81 9 ?
Y1 Ga1 Y1 106.99(3) 73 9 ?
Y1 Ga1 Y1 73.01(3) 5 9 ?
Y1 Ga1 Y1 106.99(3) 77 9 ?

loop_
_geom_bond_atom_site_label_1
_geom_bond_atom_site_label_2
_geom_bond_distance
_geom_bond_site_symmetry_2
_geom_bond_publ_flag
Pt2 Y1 2.8382(13) . ?
Pt2 Y1 2.8382(13) 57 ?
Pt2 Y1 2.8382(13) 49 ?
Pt2 Y1 2.8382(13) 5 ?
Pt2 Y1 2.8382(13) 53 ?
Pt2 Y1 2.8382(13) 9 ?
Pt1 Ga1 2.5616(3) 26_455 ?
Pt1 Ga1 2.5616(3) . ?
Pt1 Pt1 2.7350(3) 81 ?
Pt1 Pt1 2.7350(3) 79 ?
Pt1 Pt1 2.7350(3) 77_455 ?
Pt1 Pt1 2.7350(3) 35_455 ?
Pt1 Y1 3.0108(9) 73 ?
Pt1 Y1 3.0108(9) 25_455 ?
Pt1 Y1 3.0715(4) 5 ?
Pt1 Y1 3.0715(4) 9 ?
Y1 Pt1 3.0108(9) 73 ?
Y1 Pt1 3.0108(9) 75_545 ?
Y1 Pt1 3.0108(9) 27_554 ?
Y1 Pt1 3.0108(9) 25_544 ?
Y1 Pt1 3.0715(4) 9 ?
Y1 Pt1 3.0715(4) 7 ?
Y1 Pt1 3.0715(4) 11 ?
Y1 Pt1 3.0715(4) 53 ?
Y1 Ga1 3.3737(4) 2 ?
Y1 Ga1 3.3737(4) . ?
Y1 Ga1 3.3737(4) 28_545 ?
Ga1 Pt1 2.5616(3) 81 ?
Ga1 Pt1 2.5616(3) 9 ?
Ga1 Pt1 2.5616(3) 73 ?
Ga1 Pt1 2.5616(3) 7 ?
Ga1 Pt1 2.5616(3) 79 ?
Ga1 Y1 3.3737(4) 81 ?
Ga1 Y1 3.3737(4) 73 ?
Ga1 Y1 3.3737(4) 5 ?
Ga1 Y1 3.3737(4) 77 ?
Ga1 Y1 3.3737(4) 9 ?
